data_4345353
loop_
_publ_author_name
'Marinho, Maria Vanda'
'Reis, Daniella O.'
'Oliveira, Willian X. C.'
'Marques, Lippy F.'
'Stumpf, Humberto O.'
'D\'eniz, Mariadel'
'Pas\'an, Jorge'
'Ruiz-P\'erez, Catalina'
'Cano, Joan'
'Lloret, Francesc'
'Julve, Miguel'

_publ_section_title
;
 Photoluminescent and Slow Magnetic Relaxation Studies on
 Lanthanide(III)-2,5-pyrazinedicarboxylate Frameworks.
;
_journal_issue 4
_journal_name_full 'Inorganic chemistry'
_journal_page_first 2108
_journal_page_last 2123
_journal_paper_doi 10.1021/acs.inorgchem.6b02774
_journal_volume 56
_journal_year 2017
_chemical_formula_sum 'C9 H13 N3 O11 Pr'
_chemical_formula_weight 480.05
_chemical_name_systematic
;
 ?
;
_space_group_crystal_system triclinic
_space_group_IT_number 2
_space_group_name_Hall '-P 1'
_space_group_name_H-M_alt 'P -1'
_symmetry_space_group_name_Hall '-P 1'
_symmetry_space_group_name_H-M 'P -1'
_atom_sites_solution_hydrogens geom
_audit_creation_method SHELXL-2013
_cell_angle_alpha 72.398(7)
_cell_angle_beta 88.980(6)
_cell_angle_gamma 89.043(6)
_cell_formula_units_Z 2
_cell_length_a 6.0820(5)
_cell_length_b 10.5091(8)
_cell_length_c 13.6280(10)
_cell_measurement_reflns_used 5500
_cell_measurement_temperature 293(2)
_cell_measurement_theta_max 73.46
_cell_measurement_theta_min 3.40
_cell_volume 830.08(12)
_computing_cell_refinement
;
CrysAlisPro, Agilent Technologies,
Version 1.171.37.31f (release 05-03-2014 CrysAlis171 .NET)
(compiled Mar  5 2014,18:34:03)
;
_computing_data_collection
;
CrysAlisPro, Agilent Technologies,
Version 1.171.37.31f (release 05-03-2014 CrysAlis171 .NET)
(compiled Mar  5 2014,18:34:03)
;
_computing_data_reduction
;
CrysAlisPro, Agilent Technologies,
Version 1.171.37.31f (release 05-03-2014 CrysAlis171 .NET)
(compiled Mar  5 2014,18:34:03)
;
_computing_structure_refinement 'SHELXL-2013 (Sheldrick, 2013)'
_computing_structure_solution 'SHELXS-97 (Sheldrick, 1997)'
_diffrn_ambient_temperature 293(2)
_diffrn_detector 'CCD plate'
_diffrn_detector_area_resol_mean 10.5953
_diffrn_detector_type Atlas
_diffrn_measured_fraction_theta_full 0.997
_diffrn_measured_fraction_theta_max 0.966
_diffrn_measurement_device_type 'SuperNova, Dual, Cu at zero, Atlas'
_diffrn_measurement_method 'w scans'
_diffrn_radiation_monochromator mirror
_diffrn_radiation_type CuK\a
_diffrn_radiation_wavelength 1.5418
_diffrn_reflns_av_R_equivalents 0.0301
_diffrn_reflns_av_unetI/netI 0.0356
_diffrn_reflns_Laue_measured_fraction_full 0.997
_diffrn_reflns_Laue_measured_fraction_max 0.966
_diffrn_reflns_limit_h_max 5
_diffrn_reflns_limit_h_min -7
_diffrn_reflns_limit_k_max 12
_diffrn_reflns_limit_k_min -12
_diffrn_reflns_limit_l_max 15
_diffrn_reflns_limit_l_min -16
_diffrn_reflns_number 5500
_diffrn_reflns_point_group_measured_fraction_full 0.997
_diffrn_reflns_point_group_measured_fraction_max 0.966
_diffrn_reflns_theta_full 67.680
_diffrn_reflns_theta_max 73.464
_diffrn_reflns_theta_min 3.403
_diffrn_source 'sealed X-ray tube'
_exptl_absorpt_coefficient_mu 23.100
_exptl_absorpt_correction_T_max 0.687
_exptl_absorpt_correction_T_min 0.024
_exptl_absorpt_correction_type gaussian
_exptl_absorpt_process_details
;
CrysAlisPro, Agilent Technologies,
Version 1.171.35.21 (release 20-01-2012 CrysAlis171 .NET)
(compiled Jan 23 2012,18:06:46)
Numerical absorption correction based on gaussian integration over
            a multifaceted crystal model
;
_exptl_crystal_colour yellow
_exptl_crystal_density_diffrn 1.921
_exptl_crystal_description Needle
_exptl_crystal_F_000 450
_exptl_crystal_size_max 0.550
_exptl_crystal_size_mid 0.040
_exptl_crystal_size_min 0.040
_refine_diff_density_max 1.419
_refine_diff_density_min -1.267
_refine_diff_density_rms 0.187
_refine_ls_extinction_method none
_refine_ls_goodness_of_fit_ref 1.096
_refine_ls_hydrogen_treatment constr
_refine_ls_matrix_type full
_refine_ls_number_parameters 227
_refine_ls_number_reflns 3227
_refine_ls_number_restraints 0
_refine_ls_restrained_S_all 1.096
_refine_ls_R_factor_all 0.0382
_refine_ls_R_factor_gt 0.0372
_refine_ls_shift/su_max 0.001
_refine_ls_shift/su_mean 0.000
_refine_ls_structure_factor_coef Fsqd
_refine_ls_weighting_details 'w=1/[\s^2^(Fo^2^)+(0.0727P)^2^+0.7415P] where P=(Fo^2^+2Fc^2^)/3'
_refine_ls_weighting_scheme calc
_refine_ls_wR_factor_gt 0.1013
_refine_ls_wR_factor_ref 0.1029
_reflns_Friedel_coverage 0.000
_reflns_number_gt 3124
_reflns_number_total 3227
_reflns_threshold_expression 'I > 2\s(I)'
_cod_data_source_file ic6b02774_si_001.cif
_cod_data_source_block compound2
_cod_database_code 4345353
_shelx_space_group_comment
;
The symmetry employed for this shelxl refinement is uniquely defined
by the following loop, which should always be used as a source of
symmetry information in preference to the above space-group names.
They are only intended as comments.
;
_shelx_estimated_absorpt_t_min 0.028
_shelx_estimated_absorpt_t_max 0.458
_shelxl_version_number 2013-4

loop_
_space_group_symop_operation_xyz
'x, y, z'
'-x, -y, -z'

loop_
_atom_site_label
_atom_site_type_symbol
_atom_site_fract_x
_atom_site_fract_y
_atom_site_fract_z
_atom_site_U_iso_or_equiv
_atom_site_adp_type
_atom_site_occupancy
_atom_site_site_symmetry_order
_atom_site_calc_flag
_atom_site_refinement_flags_posn
_atom_site_refinement_flags_adp
_atom_site_refinement_flags_occupancy
Pr1 Pr 0.25128(3) 0.66056(2) 0.70878(2) 0.02001(12) Uani 1 1 d . . .
N1 N 0.0782(7) 0.8870(4) 0.5755(3) 0.0270(8) Uani 1 1 d . . .
N2 N 0.4340(7) 0.5569(4) 0.8984(3) 0.0275(8) Uani 1 1 d . . .
N3 N 0.0896(7) 0.5722(4) 0.5582(3) 0.0253(8) Uani 1 1 d . . .
O1 O 0.4534(6) 0.7712(4) 0.5472(3) 0.0333(8) Uani 1 1 d . . .
O3 O 0.0633(7) 0.6982(4) 0.8568(3) 0.0373(9) Uani 1 1 d . . .
O5 O -0.1542(6) 0.6414(4) 0.6992(3) 0.0291(7) Uani 1 1 d . . .
O2 O 0.5028(7) 0.9113(4) 0.3898(3) 0.0425(10) Uani 1 1 d . . .
O4 O -0.0019(8) 0.6792(5) 1.0208(3) 0.0493(12) Uani 1 1 d . . .
O6 O -0.4399(5) 0.5239(4) 0.6754(3) 0.0268(7) Uani 1 1 d . . .
O1W O 0.1538(7) 0.4181(4) 0.7818(3) 0.0353(8) Uani 1 1 d . . .
O2W O 0.4379(8) 0.8465(4) 0.7471(3) 0.0417(9) Uani 1 1 d . . .
C1 C 0.4000(8) 0.8682(5) 0.4730(4) 0.0268(10) Uani 1 1 d . . .
C2 C 0.1867(8) 0.9400(5) 0.4861(4) 0.0260(9) Uani 1 1 d . . .
C3 C -0.1090(9) 0.9474(5) 0.5890(4) 0.0306(10) Uani 1 1 d . . .
H3 H -0.1895 0.9137 0.6497 0.037 Uiso 1 1 calc R U .
C4 C 0.1096(9) 0.6578(5) 0.9506(4) 0.0297(10) Uani 1 1 d . . .
C5 C 0.3183(8) 0.5732(5) 0.9773(4) 0.0264(10) Uani 1 1 d . . .
C6 C 0.6176(9) 0.4827(5) 0.9213(4) 0.0305(11) Uani 1 1 d . . .
H6 H 0.7037 0.4684 0.8685 0.037 Uiso 1 1 calc R U .
C7 C -0.2469(8) 0.5677(5) 0.6562(3) 0.0220(9) Uani 1 1 d . . .
C8 C -0.1172(7) 0.5289(5) 0.5746(3) 0.0230(9) Uani 1 1 d . . .
C9 C -0.2049(8) 0.4565(5) 0.5148(4) 0.0263(10) Uani 1 1 d . . .
H9 H -0.3494 0.4277 0.5268 0.032 Uiso 1 1 calc R U .
O6W O 0.6250(15) 0.8401(8) 0.9285(7) 0.101(3) Uani 1 1 d . . .
O5W O 0.009(5) 1.019(3) 0.836(2) 0.183(13) Uani 0.5 1 d . . P
O3W O 0.173(3) 0.2282(11) 0.6839(12) 0.201(8) Uani 1 1 d . . .
O4W O -0.380(6) 1.171(4) 0.868(4) 0.28(3) Uani 0.5 1 d . . P

loop_
_atom_site_aniso_label
_atom_site_aniso_U_11
_atom_site_aniso_U_22
_atom_site_aniso_U_33
_atom_site_aniso_U_23
_atom_site_aniso_U_13
_atom_site_aniso_U_12
Pr1 0.01716(16) 0.02685(17) 0.01464(16) -0.00444(10) 0.00154(10) 0.00292(10)
N1 0.021(2) 0.032(2) 0.023(2) -0.0017(16) 0.0021(16) 0.0024(16)
N2 0.029(2) 0.034(2) 0.0173(18) -0.0044(16) 0.0019(16) -0.0003(17)
N3 0.0161(18) 0.038(2) 0.0220(19) -0.0091(16) -0.0006(15) 0.0014(15)
O1 0.0269(18) 0.0381(19) 0.0265(18) 0.0022(15) 0.0047(14) 0.0056(15)
O3 0.033(2) 0.056(2) 0.0241(18) -0.0149(17) -0.0032(15) 0.0107(17)
O5 0.0203(16) 0.043(2) 0.0268(17) -0.0155(15) 0.0026(14) 0.0026(14)
O2 0.042(2) 0.043(2) 0.033(2) 0.0021(17) 0.0149(18) 0.0108(18)
O4 0.051(3) 0.070(3) 0.0236(19) -0.0108(19) 0.0076(18) 0.021(2)
O6 0.0172(15) 0.0352(18) 0.0271(17) -0.0083(14) 0.0059(13) 0.0022(13)
O1W 0.041(2) 0.0338(19) 0.0289(19) -0.0062(15) 0.0076(16) -0.0043(16)
O2W 0.051(2) 0.037(2) 0.036(2) -0.0070(17) 0.0007(18) -0.0151(18)
C1 0.023(2) 0.030(2) 0.026(2) -0.0062(19) 0.0032(19) 0.0001(19)
C2 0.021(2) 0.030(2) 0.024(2) -0.0038(19) 0.0010(18) 0.0013(18)
C3 0.029(3) 0.036(3) 0.022(2) -0.001(2) 0.0050(19) 0.001(2)
C4 0.029(3) 0.038(3) 0.022(2) -0.008(2) 0.0042(19) 0.002(2)
C5 0.023(2) 0.033(2) 0.022(2) -0.0054(19) 0.0022(18) -0.0015(18)
C6 0.031(3) 0.041(3) 0.018(2) -0.007(2) 0.0034(19) 0.004(2)
C7 0.018(2) 0.029(2) 0.016(2) -0.0038(17) -0.0013(16) 0.0053(17)
C8 0.013(2) 0.037(2) 0.018(2) -0.0077(18) 0.0012(16) 0.0015(17)
C9 0.018(2) 0.039(3) 0.023(2) -0.012(2) 0.0013(18) 0.0003(18)
O6W 0.107(6) 0.093(5) 0.116(6) -0.049(5) -0.065(5) 0.037(5)
O5W 0.21(3) 0.127(18) 0.17(2) 0.015(17) 0.10(2) -0.043(18)
O3W 0.267(16) 0.099(7) 0.263(16) -0.100(9) 0.189(14) -0.050(8)
O4W 0.19(3) 0.30(5) 0.49(7) -0.32(5) 0.06(4) -0.05(3)

loop_
_atom_type_symbol
_atom_type_description
_atom_type_scat_dispersion_real
_atom_type_scat_dispersion_imag
_atom_type_scat_source
C C 0.0181 0.0091 'International Tables Vol C Tables 4.2.6.8 and 6.1.1.4'
H H 0.0000 0.0000 'International Tables Vol C Tables 4.2.6.8 and 6.1.1.4'
N N 0.0311 0.0180 'International Tables Vol C Tables 4.2.6.8 and 6.1.1.4'
Pr Pr -2.4164 10.2820 'International Tables Vol C Tables 4.2.6.8 and 6.1.1.4'
O O 0.0492 0.0322 'International Tables Vol C Tables 4.2.6.8 and 6.1.1.4'

loop_
_geom_angle_atom_site_label_1
_geom_angle_atom_site_label_2
_geom_angle_atom_site_label_3
_geom_angle
_geom_angle_site_symmetry_1
_geom_angle_site_symmetry_3
O3 Pr1 O6 137.90(12) . 1_655
O3 Pr1 O2W 72.72(15) . .
O6 Pr1 O2W 102.97(14) 1_655 .
O3 Pr1 O1 144.01(14) . .
O6 Pr1 O1 67.19(12) 1_655 .
O2W Pr1 O1 76.49(14) . .
O3 Pr1 O5 68.27(13) . .
O6 Pr1 O5 132.37(12) 1_655 .
O2W Pr1 O5 124.55(14) . .
O1 Pr1 O5 117.58(12) . .
O3 Pr1 O1W 87.70(14) . .
O6 Pr1 O1W 71.34(13) 1_655 .
O2W Pr1 O1W 143.61(14) . .
O1 Pr1 O1W 128.27(13) . .
O5 Pr1 O1W 71.83(13) . .
O3 Pr1 N3 129.47(13) . .
O6 Pr1 N3 78.09(12) 1_655 .
O2W Pr1 N3 145.03(14) . .
O1 Pr1 N3 71.81(13) . .
O5 Pr1 N3 61.78(12) . .
O1W Pr1 N3 70.54(13) . .
O3 Pr1 N1 92.91(13) . .
O6 Pr1 N1 127.15(12) 1_655 .
O2W Pr1 N1 74.74(14) . .
O1 Pr1 N1 60.92(12) . .
O5 Pr1 N1 69.66(13) . .
O1W Pr1 N1 138.12(14) . .
N3 Pr1 N1 77.20(13) . .
O3 Pr1 N2 61.49(13) . .
O6 Pr1 N2 76.95(12) 1_655 .
O2W Pr1 N2 73.48(14) . .
O1 Pr1 N2 125.75(13) . .
O5 Pr1 N2 116.66(12) . .
O1W Pr1 N2 70.21(13) . .
N3 Pr1 N2 138.43(13) . .
N1 Pr1 N2 143.90(13) . .
C3 N1 C2 116.6(4) . .
C3 N1 Pr1 126.0(3) . .
C2 N1 Pr1 117.3(3) . .
C5 N2 C6 116.5(4) . .
C5 N2 Pr1 116.1(3) . .
C6 N2 Pr1 127.2(3) . .
C9 N3 C8 118.1(4) 2_566 .
C9 N3 Pr1 126.0(3) 2_566 .
C8 N3 Pr1 114.4(3) . .
C1 O1 Pr1 130.2(3) . .
C4 O3 Pr1 130.4(3) . .
C7 O5 Pr1 124.3(3) . .
C7 O6 Pr1 122.7(3) . 1_455
O1 C1 O2 126.4(5) . .
O1 C1 C2 116.0(4) . .
O2 C1 C2 117.6(4) . .
N1 C2 C3 122.1(5) . 2_576
N1 C2 C1 115.3(4) . .
C3 C2 C1 122.6(4) 2_576 .
N1 C3 C2 121.3(5) . 2_576
O4 C4 O3 125.3(5) . .
O4 C4 C5 119.0(5) . .
O3 C4 C5 115.7(4) . .
N2 C5 C6 122.5(5) . 2_667
N2 C5 C4 116.1(4) . .
C6 C5 C4 121.4(5) 2_667 .
N2 C6 C5 121.1(5) . 2_667
O5 C7 O6 125.5(4) . .
O5 C7 C8 117.0(4) . .
O6 C7 C8 117.5(4) . .
N3 C8 C9 120.1(4) . .
N3 C8 C7 116.6(4) . .
C9 C8 C7 123.2(4) . .
N3 C9 C8 121.8(5) 2_566 .

loop_
_geom_bond_atom_site_label_1
_geom_bond_atom_site_label_2
_geom_bond_distance
_geom_bond_site_symmetry_2
Pr1 O3 2.432(4) .
Pr1 O6 2.464(3) 1_655
Pr1 O2W 2.468(4) .
Pr1 O1 2.473(4) .
Pr1 O5 2.486(3) .
Pr1 O1W 2.516(4) .
Pr1 N3 2.702(4) .
Pr1 N1 2.728(4) .
Pr1 N2 2.731(4) .
N1 C3 1.331(7) .
N1 C2 1.343(6) .
N2 C5 1.327(7) .
N2 C6 1.337(7) .
N3 C9 1.312(7) 2_566
N3 C8 1.336(6) .
O1 C1 1.243(6) .
O3 C4 1.255(7) .
O5 C7 1.249(6) .
O2 C1 1.247(6) .
O4 C4 1.237(7) .
O6 C7 1.262(6) .
O6 Pr1 2.464(3) 1_455
C1 C2 1.525(7) .
C2 C3 1.392(7) 2_576
C3 C2 1.392(7) 2_576
C4 C5 1.522(7) .
C5 C6 1.388(7) 2_667
C6 C5 1.388(7) 2_667
C7 C8 1.503(6) .
C8 C9 1.389(7) .
C9 N3 1.312(7) 2_566
